data_4302064
loop_
_publ_author_name
'Christer B. Aaker\"oy'
'Benjamin M. T. Scott'
'Michelle M. Smith'
'Joaquin F. Urbina'
'John Desper'

_publ_section_title
;
Establishing Amide...Amide Reliability and Synthon Transferability in
the Supramolecular Assembly of Metal-Containing One-Dimensional
Architectures
;
_journal_name_full 'Inorganic Chemistry'
_journal_page_first 4052
_journal_page_last 4061
_journal_paper_doi 10.1021/ic801992t
_journal_volume 48
_journal_year 2009
_chemical_formula_moiety
;
(C11 H11 N3 O)2 (C15 H11 O2)2 Ni (C2 H6 O)2 (C15 H11 O2)2 Ni
;
_chemical_formula_sum 'C86 H78 N6 Ni2 O12'
_chemical_formula_weight 1504.96
_chemical_name_systematic
;
bis{4-[(pyrazol-1-yl)methyl]benzamide} (Ph2-acac)2 Ni(II)
bis{ethanol} (Ph2-acac)2 Ni(II)
;
_space_group_IT_number 2
_symmetry_cell_setting triclinic
_symmetry_space_group_name_Hall '-P 1'
_symmetry_space_group_name_H-M 'P -1'
_atom_sites_solution_hydrogens geom
_atom_sites_solution_primary direct
_atom_sites_solution_secondary difmap
_audit_creation_method SHELXL-97
_cell_angle_alpha 86.3190(10)
_cell_angle_beta 78.0890(10)
_cell_angle_gamma 72.2410(10)
_cell_formula_units_Z 1
_cell_length_a 9.0170(6)
_cell_length_b 12.3493(8)
_cell_length_c 17.6357(12)
_cell_measurement_reflns_used 7961
_cell_measurement_temperature 100(2)
_cell_measurement_theta_max 29.95
_cell_measurement_theta_min 2.50
_cell_volume 1830.0(2)
_computing_cell_refinement 'Bruker XSCANS'
_computing_data_collection 'Bruker XSCANS'
_computing_data_reduction 'Bruker SHELXTL'
_computing_molecular_graphics 'Bruker SHELXTL'
_computing_publication_material 'Bruker SHELXTL'
_computing_structure_refinement 'SHELXL-97 (Sheldrick, 1997)'
_computing_structure_solution 'SHELXS-97 (Sheldrick, 1990)'
_diffrn_ambient_temperature 100(2)
_diffrn_measured_fraction_theta_full 0.978
_diffrn_measured_fraction_theta_max 0.978
_diffrn_measurement_device_type 'CCD area detector'
_diffrn_measurement_method 'phi and omega scans'
_diffrn_radiation_monochromator graphite
_diffrn_radiation_source 'fine-focus sealed tube'
_diffrn_radiation_type MoK\a
_diffrn_radiation_wavelength 0.71073
_diffrn_reflns_av_R_equivalents 0.0193
_diffrn_reflns_av_sigmaI/netI 0.0333
_diffrn_reflns_limit_h_max 12
_diffrn_reflns_limit_h_min -12
_diffrn_reflns_limit_k_max 17
_diffrn_reflns_limit_k_min -17
_diffrn_reflns_limit_l_max 24
_diffrn_reflns_limit_l_min -24
_diffrn_reflns_number 21060
_diffrn_reflns_theta_full 30.02
_diffrn_reflns_theta_max 30.02
_diffrn_reflns_theta_min 2.09
_exptl_absorpt_coefficient_mu 0.584
_exptl_absorpt_correction_T_max 1.000
_exptl_absorpt_correction_T_min 0.811
_exptl_absorpt_correction_type multi-scan
_exptl_absorpt_process_details SADABS
_exptl_crystal_colour yellow
_exptl_crystal_density_diffrn 1.366
_exptl_crystal_density_method 'not measured'
_exptl_crystal_description block
_exptl_crystal_F_000 788
_exptl_crystal_size_max 0.38
_exptl_crystal_size_mid 0.24
_exptl_crystal_size_min 0.16
_refine_diff_density_max 1.129
_refine_diff_density_min -0.284
_refine_diff_density_rms 0.080
_refine_ls_extinction_method none
_refine_ls_goodness_of_fit_ref 1.044
_refine_ls_hydrogen_treatment constr
_refine_ls_matrix_type full
_refine_ls_number_parameters 481
_refine_ls_number_reflns 10465
_refine_ls_number_restraints 0
_refine_ls_restrained_S_all 1.044
_refine_ls_R_factor_all 0.0584
_refine_ls_R_factor_gt 0.0490
_refine_ls_shift/su_max 0.000
_refine_ls_shift/su_mean 0.000
_refine_ls_structure_factor_coef Fsqd
_refine_ls_weighting_details 'calc w=1/[\s^2^(Fo^2^)+(0.0650P)^2^+1.0000P] where P=(Fo^2^+2Fc^2^)/3'
_refine_ls_weighting_scheme calc
_refine_ls_wR_factor_gt 0.1206
_refine_ls_wR_factor_ref 0.1260
_reflns_number_gt 8877
_reflns_number_total 10465
_reflns_threshold_expression >2sigma(I)
_cod_data_source_file ic801992t_si_002_05.cif
_cod_data_source_block 5b
_cod_depositor_comments
;
The following automatic conversions were performed:
'_symmetry_cell_setting' value 'Triclinic' changed to 'triclinic'
according to '/home/saulius/struct/CIF-dictionaries/cif_core.dic'
dictionary named 'cif_core.dic' version 2.4.1 from 2010-06-29.

Automatic conversion script
Id: cif_fix_enum 1527 2010-12-29 10:47:43Z saulius 
;
_cod_original_sg_symbol_H-M P-1
_cod_database_code 4302064

loop_
_symmetry_equiv_pos_as_xyz
'x, y, z'
'-x, -y, -z'

loop_
_atom_site_label
_atom_site_type_symbol
_atom_site_fract_x
_atom_site_fract_y
_atom_site_fract_z
_atom_site_U_iso_or_equiv
_atom_site_adp_type
_atom_site_occupancy
_atom_site_symmetry_multiplicity
_atom_site_calc_flag
_atom_site_refinement_flags
_atom_site_disorder_assembly
_atom_site_disorder_group
Ni1 Ni 0.5000 0.5000 0.5000 0.01987(8) Uani 1 2 d S . .
Ni2 Ni 1.0000 0.0000 0.0000 0.02018(8) Uani 1 2 d S . .
C11 C 0.55325(19) 0.68094(14) 0.39251(10) 0.0198(3) Uani 1 1 d . . .
O11 O 0.52751(15) 0.58569(11) 0.40050(7) 0.0233(2) Uani 1 1 d . . .
C12 C 0.5797(2) 0.74136(15) 0.45129(10) 0.0222(3) Uani 1 1 d . . .
H12 H 0.6016 0.8113 0.4373 0.027 Uiso 1 1 calc R . .
C13 C 0.57624(19) 0.70633(14) 0.52840(10) 0.0198(3) Uani 1 1 d . . .
O13 O 0.54449(15) 0.61732(11) 0.55724(7) 0.0235(3) Uani 1 1 d . . .
C21 C 0.5511(2) 0.73287(14) 0.31340(10) 0.0207(3) Uani 1 1 d . . .
C22 C 0.6220(2) 0.81752(15) 0.28592(11) 0.0265(4) Uani 1 1 d . . .
H22 H 0.6757 0.8447 0.3180 0.032 Uiso 1 1 calc R . .
C23 C 0.6145(3) 0.86222(17) 0.21198(12) 0.0312(4) Uani 1 1 d . . .
H23 H 0.6642 0.9190 0.1933 0.037 Uiso 1 1 calc R . .
C24 C 0.5349(3) 0.82428(18) 0.16585(12) 0.0331(4) Uani 1 1 d . . .
H24 H 0.5282 0.8559 0.1157 0.040 Uiso 1 1 calc R . .
C25 C 0.4644(3) 0.73991(19) 0.19234(12) 0.0335(4) Uani 1 1 d . . .
H25 H 0.4098 0.7137 0.1603 0.040 Uiso 1 1 calc R . .
C26 C 0.4737(2) 0.69387(17) 0.26558(11) 0.0271(4) Uani 1 1 d . . .
H26 H 0.4268 0.6353 0.2832 0.033 Uiso 1 1 calc R . .
C31 C 0.6112(2) 0.77653(15) 0.58492(10) 0.0214(3) Uani 1 1 d . . .
C32 C 0.6247(2) 0.88570(15) 0.56842(11) 0.0239(3) Uani 1 1 d . . .
H32 H 0.6107 0.9189 0.5193 0.029 Uiso 1 1 calc R . .
C33 C 0.6583(2) 0.94607(16) 0.62304(12) 0.0294(4) Uani 1 1 d . . .
H33 H 0.6664 1.0205 0.6114 0.035 Uiso 1 1 calc R . .
C34 C 0.6802(3) 0.89792(18) 0.69454(12) 0.0338(4) Uani 1 1 d . . .
H34 H 0.7037 0.9391 0.7318 0.041 Uiso 1 1 calc R . .
C35 C 0.6676(3) 0.78954(19) 0.71156(12) 0.0342(4) Uani 1 1 d . . .
H35 H 0.6828 0.7564 0.7606 0.041 Uiso 1 1 calc R . .
C36 C 0.6329(2) 0.72938(17) 0.65736(11) 0.0283(4) Uani 1 1 d . . .
H36 H 0.6238 0.6553 0.6696 0.034 Uiso 1 1 calc R . .
C41 C 0.8873(2) 0.04874(14) 0.16621(10) 0.0199(3) Uani 1 1 d . . .
O41 O 0.99183(15) -0.01471(10) 0.11460(7) 0.0232(3) Uani 1 1 d . . .
C42 C 0.7625(2) 0.14281(14) 0.15213(10) 0.0221(3) Uani 1 1 d . . .
H42 H 0.6927 0.1836 0.1959 0.026 Uiso 1 1 calc R . .
C43 C 0.7315(2) 0.18213(14) 0.07838(10) 0.0213(3) Uani 1 1 d . . .
O43 O 0.81219(15) 0.13816(10) 0.01414(7) 0.0240(3) Uani 1 1 d . . .
C51 C 0.9050(2) 0.01799(14) 0.24857(10) 0.0207(3) Uani 1 1 d . . .
C52 C 0.7836(2) 0.05821(15) 0.31233(10) 0.0242(3) Uani 1 1 d . . .
H52 H 0.6838 0.1071 0.3046 0.029 Uiso 1 1 calc R . .
C53 C 0.8070(2) 0.02762(16) 0.38711(11) 0.0278(4) Uani 1 1 d . . .
H53 H 0.7240 0.0573 0.4301 0.033 Uiso 1 1 calc R . .
C54 C 0.9501(2) -0.04569(17) 0.39950(11) 0.0289(4) Uani 1 1 d . . .
H54 H 0.9648 -0.0675 0.4507 0.035 Uiso 1 1 calc R . .
C55 C 1.0722(2) -0.08726(17) 0.33685(11) 0.0307(4) Uani 1 1 d . . .
H55 H 1.1706 -0.1380 0.3451 0.037 Uiso 1 1 calc R . .
C56 C 1.0507(2) -0.05477(16) 0.26200(11) 0.0265(4) Uani 1 1 d . . .
H56 H 1.1357 -0.0821 0.2194 0.032 Uiso 1 1 calc R . .
C61 C 0.5891(2) 0.28212(15) 0.07333(11) 0.0242(3) Uani 1 1 d . . .
C62 C 0.5169(2) 0.36348(16) 0.13134(12) 0.0305(4) Uani 1 1 d . . .
H62 H 0.5576 0.3573 0.1775 0.037 Uiso 1 1 calc R . .
C63 C 0.3848(3) 0.45408(18) 0.12173(13) 0.0384(5) Uani 1 1 d . . .
H63 H 0.3376 0.5104 0.1609 0.046 Uiso 1 1 calc R . .
C64 C 0.3219(3) 0.4625(2) 0.05540(14) 0.0415(5) Uani 1 1 d . . .
H64 H 0.2316 0.5243 0.0494 0.050 Uiso 1 1 calc R . .
C65 C 0.3905(3) 0.3806(2) -0.00231(13) 0.0393(5) Uani 1 1 d . . .
H65 H 0.3463 0.3850 -0.0473 0.047 Uiso 1 1 calc R . .
C66 C 0.5251(2) 0.29186(18) 0.00668(12) 0.0315(4) Uani 1 1 d . . .
H66 H 0.5742 0.2370 -0.0333 0.038 Uiso 1 1 calc R . .
N71 N 0.84541(19) 0.34205(13) 0.42789(9) 0.0264(3) Uani 1 1 d . . .
N72 N 0.74655(18) 0.41205(13) 0.48444(9) 0.0255(3) Uani 1 1 d . . .
C73 C 0.8281(2) 0.40173(18) 0.54125(12) 0.0302(4) Uani 1 1 d . . .
H73 H 0.7875 0.4406 0.5894 0.036 Uiso 1 1 calc R . .
C74 C 0.9802(2) 0.32667(18) 0.52049(13) 0.0340(4) Uani 1 1 d . . .
H74 H 1.0615 0.3055 0.5502 0.041 Uiso 1 1 calc R . .
C75 C 0.9870(2) 0.29008(18) 0.44780(13) 0.0330(4) Uani 1 1 d . . .
H75 H 1.0754 0.2376 0.4170 0.040 Uiso 1 1 calc R . .
C81 C 0.9459(2) 0.58687(16) 0.18993(11) 0.0269(4) Uani 1 1 d . . .
C82 C 0.8973(3) 0.50060(18) 0.16589(12) 0.0329(4) Uani 1 1 d . . .
H82 H 0.8906 0.4966 0.1131 0.039 Uiso 1 1 calc R . .
C83 C 0.8584(3) 0.41996(17) 0.21835(12) 0.0322(4) Uani 1 1 d . . .
H83 H 0.8270 0.3606 0.2010 0.039 Uiso 1 1 calc R . .
C84 C 0.8650(2) 0.42539(15) 0.29542(11) 0.0256(4) Uani 1 1 d . . .
C85 C 0.9187(2) 0.50822(17) 0.31966(12) 0.0287(4) Uani 1 1 d . . .
H85 H 0.9275 0.5106 0.3722 0.034 Uiso 1 1 calc R . .
C86 C 0.9601(3) 0.58842(17) 0.26683(12) 0.0314(4) Uani 1 1 d . . .
H86 H 0.9984 0.6446 0.2836 0.038 Uiso 1 1 calc R . .
C87 C 0.9786(2) 0.67472(16) 0.13149(12) 0.0297(4) Uani 1 1 d . . .
N87 N 1.0583(2) 0.74100(16) 0.15002(13) 0.0421(5) Uani 1 1 d . . .
H87A H 1.0818 0.7927 0.1170 0.050 Uiso 1 1 calc R . .
H87B H 1.0873 0.7330 0.1952 0.050 Uiso 1 1 calc R . .
O87 O 0.93550(19) 0.68251(13) 0.06910(9) 0.0374(3) Uani 1 1 d . . .
C88 C 0.8077(2) 0.34149(16) 0.35156(11) 0.0280(4) Uani 1 1 d . . .
H88A H 0.6912 0.3597 0.3572 0.034 Uiso 1 1 calc R . .
H88B H 0.8566 0.2640 0.3295 0.034 Uiso 1 1 calc R . .
O91 O 0.84875(17) -0.10222(12) 0.01029(8) 0.0302(3) Uani 1 1 d . . .
H91 H 0.8861 -0.1716 0.0201 0.036 Uiso 1 1 calc R . .
C91 C 0.7374(3) -0.0886(2) -0.03897(13) 0.0399(5) Uani 1 1 d . . .
H91A H 0.7162 -0.0114 -0.0619 0.048 Uiso 1 1 calc R . .
H91B H 0.6361 -0.0956 -0.0076 0.048 Uiso 1 1 calc R . .
C92 C 0.7946(5) -0.1738(3) -0.10217(16) 0.0676(10) Uani 1 1 d . . .
H92A H 0.7144 -0.1610 -0.1345 0.101 Uiso 1 1 calc R . .
H92B H 0.8133 -0.2504 -0.0798 0.101 Uiso 1 1 calc R . .
H92C H 0.8939 -0.1664 -0.1340 0.101 Uiso 1 1 calc R . .

loop_
_atom_site_aniso_label
_atom_site_aniso_U_11
_atom_site_aniso_U_22
_atom_site_aniso_U_33
_atom_site_aniso_U_23
_atom_site_aniso_U_13
_atom_site_aniso_U_12
Ni1 0.02096(15) 0.02110(15) 0.02055(15) 0.00673(11) -0.00714(11) -0.01002(12)
Ni2 0.02302(16) 0.01851(14) 0.01559(15) 0.00420(10) -0.00282(11) -0.00270(11)
C11 0.0167(7) 0.0211(7) 0.0207(8) 0.0052(6) -0.0048(6) -0.0048(6)
O11 0.0261(6) 0.0241(6) 0.0231(6) 0.0064(5) -0.0083(5) -0.0116(5)
C12 0.0260(8) 0.0209(7) 0.0211(8) 0.0045(6) -0.0052(6) -0.0092(6)
C13 0.0152(7) 0.0217(7) 0.0217(8) 0.0029(6) -0.0043(6) -0.0044(6)
O13 0.0266(6) 0.0259(6) 0.0219(6) 0.0081(5) -0.0075(5) -0.0132(5)
C21 0.0190(7) 0.0211(7) 0.0194(8) 0.0036(6) -0.0040(6) -0.0028(6)
C22 0.0330(9) 0.0246(8) 0.0238(9) 0.0051(7) -0.0067(7) -0.0116(7)
C23 0.0414(11) 0.0269(9) 0.0258(9) 0.0085(7) -0.0055(8) -0.0132(8)
C24 0.0385(11) 0.0366(10) 0.0219(9) 0.0088(7) -0.0063(8) -0.0097(9)
C25 0.0350(10) 0.0472(12) 0.0228(9) 0.0067(8) -0.0105(8) -0.0168(9)
C26 0.0279(9) 0.0336(9) 0.0227(9) 0.0059(7) -0.0059(7) -0.0140(7)
C31 0.0202(8) 0.0231(8) 0.0205(8) 0.0014(6) -0.0029(6) -0.0067(6)
C32 0.0239(8) 0.0221(8) 0.0247(8) 0.0027(6) -0.0054(7) -0.0055(6)
C33 0.0332(10) 0.0234(8) 0.0323(10) -0.0009(7) -0.0065(8) -0.0092(7)
C34 0.0414(11) 0.0359(10) 0.0276(10) -0.0048(8) -0.0067(8) -0.0158(9)
C35 0.0461(12) 0.0394(11) 0.0211(9) 0.0042(8) -0.0086(8) -0.0181(9)
C36 0.0353(10) 0.0289(9) 0.0239(9) 0.0038(7) -0.0062(7) -0.0146(8)
C41 0.0227(8) 0.0193(7) 0.0187(7) 0.0040(6) -0.0046(6) -0.0084(6)
O41 0.0249(6) 0.0220(6) 0.0186(6) 0.0048(4) -0.0028(5) -0.0031(5)
C42 0.0240(8) 0.0212(7) 0.0186(8) 0.0011(6) -0.0038(6) -0.0036(6)
C43 0.0213(8) 0.0190(7) 0.0235(8) 0.0035(6) -0.0051(6) -0.0061(6)
O43 0.0261(6) 0.0229(6) 0.0194(6) 0.0038(5) -0.0044(5) -0.0029(5)
C51 0.0256(8) 0.0199(7) 0.0187(8) 0.0040(6) -0.0055(6) -0.0099(6)
C52 0.0272(9) 0.0242(8) 0.0208(8) 0.0039(6) -0.0054(7) -0.0073(7)
C53 0.0341(10) 0.0297(9) 0.0188(8) 0.0037(7) -0.0030(7) -0.0105(8)
C54 0.0376(10) 0.0332(9) 0.0197(8) 0.0059(7) -0.0110(7) -0.0139(8)
C55 0.0309(10) 0.0345(10) 0.0273(9) 0.0067(7) -0.0133(8) -0.0071(8)
C56 0.0260(9) 0.0296(9) 0.0235(9) 0.0022(7) -0.0060(7) -0.0071(7)
C61 0.0225(8) 0.0231(8) 0.0249(8) 0.0055(6) -0.0044(7) -0.0049(6)
C62 0.0311(10) 0.0265(9) 0.0308(10) 0.0004(7) -0.0086(8) -0.0027(7)
C63 0.0359(11) 0.0306(10) 0.0379(11) -0.0029(8) -0.0028(9) 0.0036(8)
C64 0.0315(11) 0.0392(11) 0.0403(12) 0.0091(9) -0.0052(9) 0.0058(9)
C65 0.0320(10) 0.0457(12) 0.0326(11) 0.0077(9) -0.0098(8) 0.0003(9)
C66 0.0291(9) 0.0328(10) 0.0274(9) 0.0044(7) -0.0068(7) -0.0017(8)
N71 0.0250(7) 0.0267(7) 0.0269(8) 0.0044(6) -0.0044(6) -0.0083(6)
N72 0.0222(7) 0.0271(7) 0.0273(8) 0.0048(6) -0.0056(6) -0.0081(6)
C73 0.0280(9) 0.0360(10) 0.0274(9) 0.0061(8) -0.0084(7) -0.0099(8)
C74 0.0269(9) 0.0385(11) 0.0376(11) 0.0100(9) -0.0129(8) -0.0087(8)
C75 0.0249(9) 0.0309(9) 0.0394(11) 0.0049(8) -0.0058(8) -0.0042(8)
C81 0.0231(8) 0.0247(8) 0.0312(9) 0.0045(7) -0.0050(7) -0.0057(7)
C82 0.0369(11) 0.0329(10) 0.0314(10) 0.0072(8) -0.0094(8) -0.0139(8)
C83 0.0401(11) 0.0311(9) 0.0310(10) 0.0025(8) -0.0094(8) -0.0177(8)
C84 0.0222(8) 0.0246(8) 0.0273(9) -0.0001(7) -0.0015(7) -0.0054(7)
C85 0.0304(9) 0.0312(9) 0.0270(9) 0.0016(7) -0.0059(7) -0.0128(8)
C86 0.0349(10) 0.0286(9) 0.0343(10) 0.0015(8) -0.0072(8) -0.0148(8)
C87 0.0278(9) 0.0207(8) 0.0376(11) 0.0046(7) -0.0055(8) -0.0041(7)
N87 0.0480(11) 0.0326(9) 0.0549(12) 0.0214(8) -0.0232(10) -0.0212(8)
O87 0.0418(8) 0.0336(7) 0.0394(8) 0.0128(6) -0.0144(7) -0.0133(7)
C88 0.0303(9) 0.0287(9) 0.0267(9) 0.0009(7) -0.0038(7) -0.0126(7)
O91 0.0357(7) 0.0284(7) 0.0296(7) 0.0092(5) -0.0134(6) -0.0113(6)
C91 0.0397(12) 0.0551(14) 0.0335(11) 0.0145(10) -0.0153(9) -0.0244(10)
C92 0.102(3) 0.095(2) 0.0333(13) -0.0013(14) -0.0092(14) -0.071(2)

loop_
_atom_type_symbol
_atom_type_description
_atom_type_scat_dispersion_real
_atom_type_scat_dispersion_imag
_atom_type_scat_source
C C 0.0033 0.0016 'International Tables Vol C Tables 4.2.6.8 and 6.1.1.4'
H H 0.0000 0.0000 'International Tables Vol C Tables 4.2.6.8 and 6.1.1.4'
N N 0.0061 0.0033 'International Tables Vol C Tables 4.2.6.8 and 6.1.1.4'
Ni Ni 0.3393 1.1124 'International Tables Vol C Tables 4.2.6.8 and 6.1.1.4'
O O 0.0106 0.0060 'International Tables Vol C Tables 4.2.6.8 and 6.1.1.4'

loop_
_geom_angle_atom_site_label_1
_geom_angle_atom_site_label_2
_geom_angle_atom_site_label_3
_geom_angle
_geom_angle_site_symmetry_1
_geom_angle_site_symmetry_3
_geom_angle_publ_flag
O13 Ni1 O13 179.999(1) . 2_666 ?
O13 Ni1 O11 91.26(5) . . ?
O13 Ni1 O11 88.74(5) 2_666 . ?
O13 Ni1 O11 88.74(5) . 2_666 ?
O13 Ni1 O11 91.26(5) 2_666 2_666 ?
O11 Ni1 O11 179.999(1) . 2_666 ?
O13 Ni1 N72 93.18(6) . 2_666 ?
O13 Ni1 N72 86.82(6) 2_666 2_666 ?
O11 Ni1 N72 87.35(6) . 2_666 ?
O11 Ni1 N72 92.65(6) 2_666 2_666 ?
O13 Ni1 N72 86.82(6) . . ?
O13 Ni1 N72 93.18(6) 2_666 . ?
O11 Ni1 N72 92.65(6) . . ?
O11 Ni1 N72 87.35(6) 2_666 . ?
N72 Ni1 N72 180.00(4) 2_666 . ?
O43 Ni2 O43 180.0 2_755 . ?
O43 Ni2 O41 88.31(5) 2_755 . ?
O43 Ni2 O41 91.69(5) . . ?
O43 Ni2 O41 91.69(5) 2_755 2_755 ?
O43 Ni2 O41 88.31(5) . 2_755 ?
O41 Ni2 O41 179.998(1) . 2_755 ?
O43 Ni2 O91 89.87(5) 2_755 2_755 ?
O43 Ni2 O91 90.13(5) . 2_755 ?
O41 Ni2 O91 90.86(5) . 2_755 ?
O41 Ni2 O91 89.15(5) 2_755 2_755 ?
O43 Ni2 O91 90.13(5) 2_755 . ?
O43 Ni2 O91 89.87(5) . . ?
O41 Ni2 O91 89.14(5) . . ?
O41 Ni2 O91 90.85(5) 2_755 . ?
O91 Ni2 O91 180.0 2_755 . ?
O11 C11 C12 125.70(15) . . ?
O11 C11 C21 115.29(15) . . ?
C12 C11 C21 119.00(15) . . ?
C11 O11 Ni1 125.93(11) . . ?
C13 C12 C11 125.16(16) . . ?
C13 C12 H12 117.4 . . ?
C11 C12 H12 117.4 . . ?
O13 C13 C12 125.55(16) . . ?
O13 C13 C31 114.38(15) . . ?
C12 C13 C31 120.07(15) . . ?
C13 O13 Ni1 126.21(11) . . ?
C26 C21 C22 119.00(16) . . ?
C26 C21 C11 117.46(16) . . ?
C22 C21 C11 123.54(16) . . ?
C23 C22 C21 120.36(18) . . ?
C23 C22 H22 119.8 . . ?
C21 C22 H22 119.8 . . ?
C24 C23 C22 119.99(19) . . ?
C24 C23 H23 120.0 . . ?
C22 C23 H23 120.0 . . ?
C23 C24 C25 120.22(18) . . ?
C23 C24 H24 119.9 . . ?
C25 C24 H24 119.9 . . ?
C26 C25 C24 119.99(19) . . ?
C26 C25 H25 120.0 . . ?
C24 C25 H25 120.0 . . ?
C25 C26 C21 120.41(18) . . ?
C25 C26 H26 119.8 . . ?
C21 C26 H26 119.8 . . ?
C36 C31 C32 118.57(17) . . ?
C36 C31 C13 118.00(16) . . ?
C32 C31 C13 123.43(16) . . ?
C33 C32 C31 120.68(17) . . ?
C33 C32 H32 119.7 . . ?
C31 C32 H32 119.7 . . ?
C34 C33 C32 120.06(18) . . ?
C34 C33 H33 120.0 . . ?
C32 C33 H33 120.0 . . ?
C33 C34 C35 119.85(19) . . ?
C33 C34 H34 120.1 . . ?
C35 C34 H34 120.1 . . ?
C36 C35 C34 120.23(19) . . ?
C36 C35 H35 119.9 . . ?
C34 C35 H35 119.9 . . ?
C35 C36 C31 120.62(18) . . ?
C35 C36 H36 119.7 . . ?
C31 C36 H36 119.7 . . ?
O41 C41 C42 125.52(15) . . ?
O41 C41 C51 115.35(14) . . ?
C42 C41 C51 119.13(15) . . ?
C41 O41 Ni2 125.62(11) . . ?
C41 C42 C43 125.52(16) . . ?
C41 C42 H42 117.2 . . ?
C43 C42 H42 117.2 . . ?
O43 C43 C42 125.59(15) . . ?
O43 C43 C61 115.47(15) . . ?
C42 C43 C61 118.91(15) . . ?
C43 O43 Ni2 125.98(11) . . ?
C52 C51 C56 118.23(16) . . ?
C52 C51 C41 123.20(15) . . ?
C56 C51 C41 118.56(16) . . ?
C53 C52 C51 120.71(17) . . ?
C53 C52 H52 119.6 . . ?
C51 C52 H52 119.6 . . ?
C54 C53 C52 120.50(18) . . ?
C54 C53 H53 119.7 . . ?
C52 C53 H53 119.7 . . ?
C53 C54 C55 119.72(17) . . ?
C53 C54 H54 120.1 . . ?
C55 C54 H54 120.1 . . ?
C54 C55 C56 120.01(18) . . ?
C54 C55 H55 120.0 . . ?
C56 C55 H55 120.0 . . ?
C55 C56 C51 120.80(18) . . ?
C55 C56 H56 119.6 . . ?
C51 C56 H56 119.6 . . ?
C62 C61 C66 118.86(17) . . ?
C62 C61 C43 123.88(17) . . ?
C66 C61 C43 117.25(16) . . ?
C61 C62 C63 120.09(19) . . ?
C61 C62 H62 120.0 . . ?
C63 C62 H62 120.0 . . ?
C64 C63 C62 120.5(2) . . ?
C64 C63 H63 119.8 . . ?
C62 C63 H63 119.8 . . ?
C63 C64 C65 120.14(19) . . ?
C63 C64 H64 119.9 . . ?
C65 C64 H64 119.9 . . ?
C64 C65 C66 119.1(2) . . ?
C64 C65 H65 120.4 . . ?
C66 C65 H65 120.4 . . ?
C65 C66 C61 121.28(19) . . ?
C65 C66 H66 119.4 . . ?
C61 C66 H66 119.4 . . ?
N72 N71 C75 111.15(17) . . ?
N72 N71 C88 121.75(15) . . ?
C75 N71 C88 126.27(17) . . ?
C73 N72 N71 105.34(15) . . ?
C73 N72 Ni1 122.30(13) . . ?
N71 N72 Ni1 131.40(12) . . ?
N72 C73 C74 111.10(19) . . ?
N72 C73 H73 124.5 . . ?
C74 C73 H73 124.5 . . ?
C75 C74 C73 104.74(18) . . ?
C75 C74 H74 127.6 . . ?
C73 C74 H74 127.6 . . ?
N71 C75 C74 107.67(18) . . ?
N71 C75 H75 126.2 . . ?
C74 C75 H75 126.2 . . ?
C82 C81 C86 118.58(18) . . ?
C82 C81 C87 118.08(18) . . ?
C86 C81 C87 123.34(18) . . ?
C81 C82 C83 120.6(2) . . ?
C81 C82 H82 119.7 . . ?
C83 C82 H82 119.7 . . ?
C84 C83 C82 120.55(19) . . ?
C84 C83 H83 119.7 . . ?
C82 C83 H83 119.7 . . ?
C83 C84 C85 119.53(18) . . ?
C83 C84 C88 118.46(17) . . ?
C85 C84 C88 121.99(17) . . ?
C84 C85 C86 119.98(19) . . ?
C84 C85 H85 120.0 . . ?
C86 C85 H85 120.0 . . ?
C81 C86 C85 120.68(18) . . ?
C81 C86 H86 119.7 . . ?
C85 C86 H86 119.7 . . ?
O87 C87 N87 122.48(19) . . ?
O87 C87 C81 120.49(18) . . ?
N87 C87 C81 117.01(19) . . ?
C87 N87 H87A 120.0 . . ?
C87 N87 H87B 120.0 . . ?
H87A N87 H87B 120.0 . . ?
N71 C88 C84 113.44(16) . . ?
N71 C88 H88A 108.9 . . ?
C84 C88 H88A 108.9 . . ?
N71 C88 H88B 108.9 . . ?
C84 C88 H88B 108.9 . . ?
H88A C88 H88B 107.7 . . ?
C91 O91 Ni2 122.26(12) . . ?
C91 O91 H91 109.5 . . ?
Ni2 O91 H91 117.7 . . ?
O91 C91 C92 112.5(2) . . ?
O91 C91 H91A 109.1 . . ?
C92 C91 H91A 109.1 . . ?
O91 C91 H91B 109.1 . . ?
C92 C91 H91B 109.1 . . ?
H91A C91 H91B 107.8 . . ?
C91 C92 H92A 109.5 . . ?
C91 C92 H92B 109.5 . . ?
H92A C92 H92B 109.5 . . ?
C91 C92 H92C 109.5 . . ?
H92A C92 H92C 109.5 . . ?
H92B C92 H92C 109.5 . . ?

loop_
_geom_bond_atom_site_label_1
_geom_bond_atom_site_label_2
_geom_bond_distance
_geom_bond_site_symmetry_2
_geom_bond_publ_flag
Ni1 O13 1.9971(13) . ?
Ni1 O13 1.9971(13) 2_666 ?
Ni1 O11 2.0006(12) . ?
Ni1 O11 2.0007(12) 2_666 ?
Ni1 N72 2.1239(15) 2_666 ?
Ni1 N72 2.1239(15) . ?
Ni2 O43 1.9896(12) 2_755 ?
Ni2 O43 1.9896(12) . ?
Ni2 O41 2.0057(12) . ?
Ni2 O41 2.0057(12) 2_755 ?
Ni2 O91 2.0988(14) 2_755 ?
Ni2 O91 2.0988(14) . ?
C11 O11 1.261(2) . ?
C11 C12 1.414(2) . ?
C11 C21 1.499(2) . ?
C12 C13 1.397(2) . ?
C12 H12 0.9500 . ?
C13 O13 1.268(2) . ?
C13 C31 1.501(2) . ?
C21 C26 1.390(3) . ?
C21 C22 1.397(2) . ?
C22 C23 1.390(3) . ?
C22 H22 0.9500 . ?
C23 C24 1.375(3) . ?
C23 H23 0.9500 . ?
C24 C25 1.388(3) . ?
C24 H24 0.9500 . ?
C25 C26 1.386(3) . ?
C25 H25 0.9500 . ?
C26 H26 0.9500 . ?
C31 C36 1.396(2) . ?
C31 C32 1.397(2) . ?
C32 C33 1.388(3) . ?
C32 H32 0.9500 . ?
C33 C34 1.385(3) . ?
C33 H33 0.9500 . ?
C34 C35 1.386(3) . ?
C34 H34 0.9500 . ?
C35 C36 1.385(3) . ?
C35 H35 0.9500 . ?
C36 H36 0.9500 . ?
C41 O41 1.272(2) . ?
C41 C42 1.400(2) . ?
C41 C51 1.506(2) . ?
C42 C43 1.411(2) . ?
C42 H42 0.9500 . ?
C43 O43 1.267(2) . ?
C43 C61 1.499(2) . ?
C51 C52 1.393(2) . ?
C51 C56 1.404(2) . ?
C52 C53 1.389(2) . ?
C52 H52 0.9500 . ?
C53 C54 1.383(3) . ?
C53 H53 0.9500 . ?
C54 C55 1.387(3) . ?
C54 H54 0.9500 . ?
C55 C56 1.390(3) . ?
C55 H55 0.9500 . ?
C56 H56 0.9500 . ?
C61 C62 1.392(3) . ?
C61 C66 1.396(3) . ?
C62 C63 1.395(3) . ?
C62 H62 0.9500 . ?
C63 C64 1.387(3) . ?
C63 H63 0.9500 . ?
C64 C65 1.390(3) . ?
C64 H64 0.9500 . ?
C65 C66 1.394(3) . ?
C65 H65 0.9500 . ?
C66 H66 0.9500 . ?
N71 N72 1.345(2) . ?
N71 C75 1.349(2) . ?
N71 C88 1.456(2) . ?
N72 C73 1.339(2) . ?
C73 C74 1.391(3) . ?
C73 H73 0.9500 . ?
C74 C75 1.370(3) . ?
C74 H74 0.9500 . ?
C75 H75 0.9500 . ?
C81 C82 1.388(3) . ?
C81 C86 1.390(3) . ?
C81 C87 1.501(3) . ?
C82 C83 1.390(3) . ?
C82 H82 0.9500 . ?
C83 C84 1.380(3) . ?
C83 H83 0.9500 . ?
C84 C85 1.381(3) . ?
C84 C88 1.518(3) . ?
C85 C86 1.397(3) . ?
C85 H85 0.9500 . ?
C86 H86 0.9500 . ?
C87 O87 1.229(3) . ?
C87 N87 1.335(3) . ?
N87 H87A 0.8800 . ?
N87 H87B 0.8800 . ?
C88 H88A 0.9900 . ?
C88 H88B 0.9900 . ?
O91 C91 1.425(2) . ?
O91 H91 0.8400 . ?
C91 C92 1.482(4) . ?
C91 H91A 0.9900 . ?
C91 H91B 0.9900 . ?
C92 H92A 0.9800 . ?
C92 H92B 0.9800 . ?
C92 H92C 0.9800 . ?

loop_
_geom_hbond_atom_site_label_D
_geom_hbond_atom_site_label_H
_geom_hbond_atom_site_label_A
_geom_hbond_distance_DH
_geom_hbond_distance_HA
_geom_hbond_distance_DA
_geom_hbond_angle_DHA
_geom_hbond_site_symmetry_A
N87 H87A O41 0.88 2.27 2.943(2) 133.4 1_565

loop_
_geom_torsion_atom_site_label_1
_geom_torsion_atom_site_label_2
_geom_torsion_atom_site_label_3
_geom_torsion_atom_site_label_4
_geom_torsion
_geom_torsion_site_symmetry_1
_geom_torsion_site_symmetry_2
_geom_torsion_site_symmetry_3
_geom_torsion_site_symmetry_4
_geom_torsion_publ_flag
C12 C11 O11 Ni1 5.2(2) . . . . ?
C21 C11 O11 Ni1 -173.42(10) . . . . ?
O13 Ni1 O11 C11 -3.61(14) . . . . ?
O13 Ni1 O11 C11 176.39(14) 2_666 . . . ?
N72 Ni1 O11 C11 89.52(14) 2_666 . . . ?
N72 Ni1 O11 C11 -90.48(14) . . . . ?
O11 C11 C12 C13 -2.2(3) . . . . ?
C21 C11 C12 C13 176.32(16) . . . . ?
C11 C12 C13 O13 -2.2(3) . . . . ?
C11 C12 C13 C31 178.15(16) . . . . ?
C12 C13 O13 Ni1 2.8(2) . . . . ?
C31 C13 O13 Ni1 -177.53(10) . . . . ?
O11 Ni1 O13 C13 -0.23(14) . . . . ?
O11 Ni1 O13 C13 179.77(14) 2_666 . . . ?
N72 Ni1 O13 C13 -87.65(14) 2_666 . . . ?
N72 Ni1 O13 C13 92.36(14) . . . . ?
O11 C11 C21 C26 20.2(2) . . . . ?
C12 C11 C21 C26 -158.48(17) . . . . ?
O11 C11 C21 C22 -159.91(17) . . . . ?
C12 C11 C21 C22 21.4(2) . . . . ?
C26 C21 C22 C23 0.3(3) . . . . ?
C11 C21 C22 C23 -179.62(17) . . . . ?
C21 C22 C23 C24 0.9(3) . . . . ?
C22 C23 C24 C25 -1.1(3) . . . . ?
C23 C24 C25 C26 0.2(3) . . . . ?
C24 C25 C26 C21 1.0(3) . . . . ?
C22 C21 C26 C25 -1.2(3) . . . . ?
C11 C21 C26 C25 178.66(17) . . . . ?
O13 C13 C31 C36 10.9(2) . . . . ?
C12 C13 C31 C36 -169.36(17) . . . . ?
O13 C13 C31 C32 -169.76(16) . . . . ?
C12 C13 C31 C32 10.0(3) . . . . ?
C36 C31 C32 C33 -0.2(3) . . . . ?
C13 C31 C32 C33 -179.57(17) . . . . ?
C31 C32 C33 C34 0.5(3) . . . . ?
C32 C33 C34 C35 -0.3(3) . . . . ?
C33 C34 C35 C36 -0.1(3) . . . . ?
C34 C35 C36 C31 0.4(3) . . . . ?
C32 C31 C36 C35 -0.2(3) . . . . ?
C13 C31 C36 C35 179.15(18) . . . . ?
C42 C41 O41 Ni2 -2.5(3) . . . . ?
C51 C41 O41 Ni2 178.36(11) . . . . ?
O43 Ni2 O41 C41 -177.01(14) 2_755 . . . ?
O43 Ni2 O41 C41 2.98(14) . . . . ?
O91 Ni2 O41 C41 93.14(14) 2_755 . . . ?
O91 Ni2 O41 C41 -86.86(14) . . . . ?
O41 C41 C42 C43 0.5(3) . . . . ?
C51 C41 C42 C43 179.63(16) . . . . ?
C41 C42 C43 O43 -0.1(3) . . . . ?
C41 C42 C43 C61 177.91(17) . . . . ?
C42 C43 O43 Ni2 1.8(3) . . . . ?
C61 C43 O43 Ni2 -176.29(11) . . . . ?
O41 Ni2 O43 C43 -2.64(15) . . . . ?
O41 Ni2 O43 C43 177.36(15) 2_755 . . . ?
O91 Ni2 O43 C43 -93.50(15) 2_755 . . . ?
O91 Ni2 O43 C43 86.50(15) . . . . ?
O41 C41 C51 C52 -163.64(16) . . . . ?
C42 C41 C51 C52 17.1(3) . . . . ?
O41 C41 C51 C56 16.4(2) . . . . ?
C42 C41 C51 C56 -162.88(17) . . . . ?
C56 C51 C52 C53 0.5(3) . . . . ?
C41 C51 C52 C53 -179.55(17) . . . . ?
C51 C52 C53 C54 -1.6(3) . . . . ?
C52 C53 C54 C55 1.2(3) . . . . ?
C53 C54 C55 C56 0.3(3) . . . . ?
C54 C55 C56 C51 -1.5(3) . . . . ?
C52 C51 C56 C55 1.1(3) . . . . ?
C41 C51 C56 C55 -178.91(17) . . . . ?
O43 C43 C61 C62 -158.21(18) . . . . ?
C42 C43 C61 C62 23.6(3) . . . . ?
O43 C43 C61 C66 22.9(2) . . . . ?
C42 C43 C61 C66 -155.28(18) . . . . ?
C66 C61 C62 C63 -1.3(3) . . . . ?
C43 C61 C62 C63 179.86(19) . . . . ?
C61 C62 C63 C64 1.6(4) . . . . ?
C62 C63 C64 C65 -0.2(4) . . . . ?
C63 C64 C65 C66 -1.5(4) . . . . ?
C64 C65 C66 C61 1.8(4) . . . . ?
C62 C61 C66 C65 -0.5(3) . . . . ?
C43 C61 C66 C65 178.49(19) . . . . ?
C75 N71 N72 C73 -1.0(2) . . . . ?
C88 N71 N72 C73 -171.16(17) . . . . ?
C75 N71 N72 Ni1 -169.63(14) . . . . ?
C88 N71 N72 Ni1 20.2(2) . . . . ?
O13 Ni1 N72 C73 42.13(15) . . . . ?
O13 Ni1 N72 C73 -137.87(15) 2_666 . . . ?
O11 Ni1 N72 C73 133.24(15) . . . . ?
O11 Ni1 N72 C73 -46.75(15) 2_666 . . . ?
O13 Ni1 N72 N71 -150.85(16) . . . . ?
O13 Ni1 N72 N71 29.15(16) 2_666 . . . ?
O11 Ni1 N72 N71 -59.74(16) . . . . ?
O11 Ni1 N72 N71 120.27(16) 2_666 . . . ?
N71 N72 C73 C74 1.1(2) . . . . ?
Ni1 N72 C73 C74 171.02(14) . . . . ?
N72 C73 C74 C75 -0.8(2) . . . . ?
N72 N71 C75 C74 0.5(2) . . . . ?
C88 N71 C75 C74 170.16(18) . . . . ?
C73 C74 C75 N71 0.1(2) . . . . ?
C86 C81 C82 C83 2.2(3) . . . . ?
C87 C81 C82 C83 -177.05(19) . . . . ?
C81 C82 C83 C84 1.1(3) . . . . ?
C82 C83 C84 C85 -3.4(3) . . . . ?
C82 C83 C84 C88 174.79(19) . . . . ?
C83 C84 C85 C86 2.5(3) . . . . ?
C88 C84 C85 C86 -175.67(18) . . . . ?
C82 C81 C86 C85 -3.2(3) . . . . ?
C87 C81 C86 C85 176.08(18) . . . . ?
C84 C85 C86 C81 0.8(3) . . . . ?
C82 C81 C87 O87 13.4(3) . . . . ?
C86 C81 C87 O87 -165.8(2) . . . . ?
C82 C81 C87 N87 -165.3(2) . . . . ?
C86 C81 C87 N87 15.4(3) . . . . ?
N72 N71 C88 C84 88.9(2) . . . . ?
C75 N71 C88 C84 -79.7(2) . . . . ?
C83 C84 C88 N71 169.97(17) . . . . ?
C85 C84 C88 N71 -11.9(3) . . . . ?
O43 Ni2 O91 C91 -123.32(16) 2_755 . . . ?
O43 Ni2 O91 C91 56.67(16) . . . . ?
O41 Ni2 O91 C91 148.36(16) . . . . ?
O41 Ni2 O91 C91 -31.63(16) 2_755 . . . ?
Ni2 O91 C91 C92 100.4(2) . . . . ?
